data_4504085
loop_
_publ_author_name
'Fabbiani, Francesca P. A.'
'Allan, David R.'
'David, William I. F.'
'Davidson, Alistair J.'
'Lennie, Alistair R.'
'Parsons, Simon'
'Pulham, Colin R.'
'Warren, John E.'

_publ_section_title
;
 High-Pressure Studies of Pharmaceuticals:&#x00A0; An Exploration of the
 Behavior of Piracetam
;
_journal_issue 6
_journal_name_full 'Crystal Growth &amp; Design'
_journal_page_first 1115
_journal_paper_doi 10.1021/cg0607710
_journal_volume 7
_journal_year 2007
_chemical_compound_source F.P.A.Fabbiani
_chemical_formula_moiety 'C6 H10 N2 O2'
_chemical_formula_sum 'C6 H10 N2 O2'
_chemical_formula_weight 142.16
_space_group_IT_number 2
_symmetry_cell_setting triclinic
_symmetry_space_group_name_Hall '-P 1'
_symmetry_space_group_name_H-M 'P -1'
_atom_sites_solution_hydrogens geom
_atom_sites_solution_primary direct
_audit_creation_date 05-06-24
_audit_creation_method CRYSTALS_ver_12.80
_cell_angle_alpha 81.106(12)
_cell_angle_beta 113.680(12)
_cell_angle_gamma 91.295(11)
_cell_formula_units_Z 2
_cell_length_a 6.3903(7)
_cell_length_b 6.2932(11)
_cell_length_c 8.6450(16)
_cell_measurement_reflns_used 531
_cell_measurement_temperature 293
_cell_measurement_theta_max 25
_cell_measurement_theta_min 3
_cell_volume 314.26(9)
_computing_cell_refinement 'SAINT (Siemens ,1995)'
_computing_data_collection 'SMART (Siemens, 1993)'
_computing_data_reduction 'SAINT (Siemens ,1995)'
_computing_molecular_graphics 'CAMERON (Watkin et al., 1996)'
_computing_publication_material 'CRYSTALS (Betteridge et al., 2003), PLATON, XCIF, ENCIFER'
_computing_structure_refinement 'CRYSTALS (Betteridge et al., 2003)'
_computing_structure_solution 'SIR92 (Altomare et al., 1994)'
_diffrn_ambient_temperature 293
_diffrn_measured_fraction_theta_full 0.346
_diffrn_measured_fraction_theta_max 0.328
_diffrn_measurement_device_type 'Bruker SMART'
_diffrn_measurement_method \w
_diffrn_radiation_monochromator graphite
_diffrn_radiation_type Synchrotron
_diffrn_radiation_wavelength 0.67650
_diffrn_reflns_av_R_equivalents 0.0537
_diffrn_reflns_limit_h_max 6
_diffrn_reflns_limit_h_min -7
_diffrn_reflns_limit_k_max 6
_diffrn_reflns_limit_k_min -7
_diffrn_reflns_limit_l_max 8
_diffrn_reflns_limit_l_min 0
_diffrn_reflns_number 2136
_diffrn_reflns_theta_full 25.119
_diffrn_reflns_theta_max 26.441
_diffrn_reflns_theta_min 3.280
_diffrn_standards_number 0
_exptl_absorpt_coefficient_mu 0.114
_exptl_absorpt_correction_T_max 1.00
_exptl_absorpt_correction_T_min 0.38
_exptl_absorpt_correction_type multi-scan
_exptl_absorpt_process_details 'based on symmetry-related measuraments'
_exptl_crystal_colour colourless
_exptl_crystal_density_diffrn 1.502
_exptl_crystal_description block
_exptl_crystal_F_000 152
_exptl_crystal_recrystallization_method 'Compression of Form II ex 2-propanol at 0.9 GPa'
_exptl_crystal_size_max 0.20
_exptl_crystal_size_mid 0.15
_exptl_crystal_size_min 0.15
_refine_diff_density_max 0.32
_refine_diff_density_min -0.28
_refine_ls_extinction_method None
_refine_ls_goodness_of_fit_ref 1.0597
_refine_ls_hydrogen_treatment constr
_refine_ls_matrix_type full
_refine_ls_number_parameters 41
_refine_ls_number_reflns 411
_refine_ls_number_restraints 23
_refine_ls_R_factor_all 0.0924
_refine_ls_R_factor_gt 0.0801
_refine_ls_shift/su_max 0.000045
_refine_ls_structure_factor_coef Fsqd
_refine_ls_weighting_details
;
 Method= Modified Sheldrick 
 w=1/[\s^2^(F^2^) + ( 0.09P)^2^ + 0.69P] 
 ,where P=(max(Fo^2^,0) + 2Fc^2^)/3 
;
_refine_ls_weighting_scheme calc
_refine_ls_wR_factor_all 0.2070
_refine_ls_wR_factor_gt 0.1952
_refine_ls_wR_factor_ref 0.2070
_reflns_limit_h_max 6
_reflns_limit_h_min -7
_reflns_limit_k_max 6
_reflns_limit_k_min -7
_reflns_limit_l_max 8
_reflns_limit_l_min 0
_reflns_number_gt 332
_reflns_number_total 423
_reflns_threshold_expression I>2.0\s(I)
_oxford_diffrn_Wilson_B_factor 1.59
_oxford_diffrn_Wilson_scale 0.01
_oxford_refine_ls_scale 15(6)
_oxford_structure_analysis_title 'piracetam form V at 0.9 GPa'
_cod_data_source_file cg0607710si20061031_114637.cif
_cod_data_source_block piracetam_form_V_0.9_GPa
_cod_depositor_comments
;
The following automatic conversions were performed:

'_symmetry_cell_setting' value 'Triclinic' changed to 'triclinic'
according to /home/saulius/struct/CIF-dictionaries/cif_core.dic
dictionary named 'cif_core.dic' version 2.4.1 from 2010-06-29.

Automatic conversion script
Id: cif_fix_values 1715 2011-07-08 13:25:40Z adriana 
;
_cod_original_sg_symbol_H-M 'P -1 '
_cod_database_code 4504085
_data_collection_special_details
;
Two data sets were collected with the pressure cell glued by two
different orientations on the goniometer head to similate two values
of chi and improve data completeness.
;

loop_
_symmetry_equiv_pos_as_xyz
x,y,z
-x,-y,-z

loop_
_atom_site_label
_atom_site_type_symbol
_atom_site_fract_x
_atom_site_fract_y
_atom_site_fract_z
_atom_site_U_iso_or_equiv
_atom_site_occupancy
_atom_site_adp_type
_atom_site_refinement_flags_posn
C1 C 1.1534(10) 0.3784(12) 0.3400(13) 0.0268(13) 1.0000 Uiso D
N1 N 0.9382(8) 0.4230(9) 0.3159(10) 0.0219(12) 1.0000 Uiso D
O1 O 1.2617(7) 0.2076(8) 0.4174(9) 0.0297(11) 1.0000 Uiso D
C2 C 1.2381(10) 0.5680(12) 0.2560(13) 0.0280(14) 1.0000 Uiso D
N2 N 0.4704(9) 0.0677(10) 0.1987(11) 0.0328(13) 1.0000 Uiso D
O2 O 0.7244(8) 0.1683(10) 0.0833(10) 0.0413(13) 1.0000 Uiso D
C3 C 1.0442(10) 0.7393(12) 0.1860(13) 0.0283(14) 1.0000 Uiso D
C4 C 0.8433(10) 0.6323(11) 0.2134(13) 0.0253(13) 1.0000 Uiso D
C5 C 0.7918(11) 0.2663(12) 0.3534(13) 0.0218(12) 1.0000 Uiso D
C6 C 0.6563(9) 0.1638(10) 0.1995(10) 0.0211(12) 1.0000 Uiso D
H51 H 0.8875 0.1527 0.4491 0.0268 1.0000 Uiso R
H52 H 0.6847 0.3391 0.3890 0.0268 1.0000 Uiso R
H41 H 0.7849 0.7185 0.2769 0.0303 1.0000 Uiso R
H42 H 0.7166 0.6153 0.1017 0.0303 1.0000 Uiso R
H21 H 1.3787 0.6223 0.3414 0.0334 1.0000 Uiso R
H22 H 1.2726 0.5271 0.1612 0.0334 1.0000 Uiso R
H31 H 1.0905 0.8650 0.2487 0.0337 1.0000 Uiso R
H32 H 1.0024 0.7889 0.0613 0.0337 1.0000 Uiso R
H23 H 0.4267 0.0675 0.2831 0.0392 1.0000 Uiso R
H24 H 0.3896 0.0029 0.1115 0.0392 1.0000 Uiso R

loop_
_atom_type_symbol
_atom_type_scat_dispersion_real
_atom_type_scat_dispersion_imag
_atom_type_scat_Cromer_Mann_a1
_atom_type_scat_Cromer_Mann_b1
_atom_type_scat_Cromer_Mann_a2
_atom_type_scat_Cromer_Mann_b2
_atom_type_scat_Cromer_Mann_a3
_atom_type_scat_Cromer_Mann_b3
_atom_type_scat_Cromer_Mann_a4
_atom_type_scat_Cromer_Mann_b4
_atom_type_scat_Cromer_Mann_c
_atom_type_scat_source
C 0.0033 0.0016 2.3100 20.8439 1.0200 10.2075 1.5886 0.5687 0.8650 51.6512 0.2156 'International Tables Vol C 4.2.6.8 and 6.1.1.4'
H 0.0000 0.0000 0.4930 10.5109 0.3229 26.1257 0.1402 3.1424 0.0408 57.7998 0.0030 'International Tables Vol C 4.2.6.8 and 6.1.1.4'
N 0.0061 0.0033 12.2126 0.0057 3.1322 9.8933 2.0125 28.9975 1.1663 0.5826 -11.5290 'International Tables Vol C 4.2.6.8 and 6.1.1.4'
O 0.0106 0.0060 3.0485 13.2771 2.2868 5.7011 1.5463 0.3239 0.8670 32.9089 0.2508 'International Tables Vol C 4.2.6.8 and 6.1.1.4'

loop_
_geom_angle_atom_site_label_1
_geom_angle_atom_site_label_2
_geom_angle_atom_site_label_3
_geom_angle
_geom_angle_publ_flag
N1 C5 C6 110.8(6) yes
N1 C5 H51 109.1 no
C6 C5 H51 109.3 no
N1 C5 H52 108.9 no
C6 C5 H52 109.3 no
H51 C5 H52 109.5 no
C5 N1 C1 123.8(4) yes
C5 N1 C4 120.3(3) yes
C1 N1 C4 114.6(3) yes
N1 C1 O1 124.8(4) yes
N1 C1 C2 108.9(7) yes
O1 C1 C2 126.3(7) yes
N1 C4 C3 104.3(3) yes
N1 C4 H41 110.5 no
C3 C4 H41 110.6 no
N1 C4 H42 111.0 no
C3 C4 H42 110.9 no
H41 C4 H42 109.5 no
C6 N2 H23 121.3 no
C6 N2 H24 118.7 no
H23 N2 H24 120.0 no
C1 C2 C3 105.5(3) yes
C1 C2 H21 110.6 no
C3 C2 H21 110.3 no
C1 C2 H22 110.4 no
C3 C2 H22 110.5 no
H21 C2 H22 109.5 no
C2 C3 C4 106.1(4) yes
C2 C3 H31 110.4 no
C4 C3 H31 110.5 no
C2 C3 H32 110.2 no
C4 C3 H32 110.2 no
H31 C3 H32 109.5 no
C5 C6 N2 116.6(5) yes
C5 C6 O2 119.8(5) yes
N2 C6 O2 123.6(7) yes

loop_
_geom_bond_atom_site_label_1
_geom_bond_atom_site_label_2
_geom_bond_distance
_geom_bond_publ_flag
O1 C1 1.233(5) yes
C5 N1 1.434(7) yes
C5 C6 1.501(14) yes
C5 H51 1.000 no
C5 H52 1.000 no
N1 C1 1.335(5) yes
N1 C4 1.460(5) yes
C1 C2 1.504(6) yes
C4 C3 1.521(7) yes
C4 H41 1.000 no
C4 H42 1.000 no
N2 C6 1.318(7) yes
N2 H23 0.880 no
N2 H24 0.880 no
C2 C3 1.523(6) yes
C2 H21 1.000 no
C2 H22 1.000 no
C3 H31 1.000 no
C3 H32 1.000 no
O2 C6 1.241(9) yes

loop_
_cod_related_entry_id
_cod_related_entry_database
_cod_related_entry_code
1 ChemSpider 4677
